data_1541890
loop_
_publ_author_name
'Liu, Liu'
'Ruiz, David A.'
'Dahcheh, Fatme'
'Bertrand, Guy'
'Suter, Riccardo'
'Tondreau, Aaron M.'
'Gr\"utzmacher, Hansj\"org'

_publ_section_title
;
 Isolation of Au-, Co-\h1PCO and Cu-\h2PCO complexes, conversion of an
 Ir--\h1PCO complex into a dimetalladiphosphene, and an interaction-free
 PCO anion
;
_journal_issue 3
_journal_name_full 'Chem. Sci.'
_journal_page_first 2335
_journal_paper_doi 10.1039/C5SC04504E
_journal_volume 7
_journal_year 2016
_chemical_formula_sum 'C46 H70 Cu N2 O2 P'
_chemical_formula_weight 777.55
_space_group_IT_number 14
_symmetry_cell_setting monoclinic
_symmetry_space_group_name_Hall '-P 2yn'
_symmetry_space_group_name_H-M 'P 1 21/n 1'
_atom_sites_solution_hydrogens geom
_atom_sites_solution_primary direct
_atom_sites_solution_secondary difmap
_audit_creation_method SHELXL-97
_audit_update_record
;
2015-05-31 deposited with the CCDC.
2016-01-04 downloaded from the CCDC.
;
_cell_angle_alpha 90.00
_cell_angle_beta 101.411(2)
_cell_angle_gamma 90.00
_cell_formula_units_Z 2
_cell_length_a 9.4619(4)
_cell_length_b 13.4134(6)
_cell_length_c 16.9001(8)
_cell_measurement_reflns_used 7412
_cell_measurement_temperature 100(2)
_cell_measurement_theta_max 25.25
_cell_measurement_theta_min 2.46
_cell_volume 2102.50(16)
_computing_cell_refinement 'Bruker SAINT'
_computing_data_collection 'Bruker APEX2'
_computing_data_reduction 'Bruker SAINT'
_computing_molecular_graphics 'Bruker SHELXTL'
_computing_publication_material 'Bruker SHELXTL'
_computing_structure_refinement 'SHELXL-97 (Sheldrick, 2008)'
_computing_structure_solution 'SHELXS-97 (Sheldrick, 2008)'
_diffrn_ambient_temperature 100(2)
_diffrn_measured_fraction_theta_full 1.000
_diffrn_measured_fraction_theta_max 1.000
_diffrn_measurement_device_type 'Bruker APEX-II CCD'
_diffrn_measurement_method '\f and \w scans'
_diffrn_radiation_monochromator graphite
_diffrn_radiation_source 'fine-focus sealed tube'
_diffrn_radiation_type MoK\a
_diffrn_radiation_wavelength 0.71073
_diffrn_reflns_av_R_equivalents 0.1005
_diffrn_reflns_av_sigmaI/netI 0.0515
_diffrn_reflns_limit_h_max 11
_diffrn_reflns_limit_h_min -11
_diffrn_reflns_limit_k_max 15
_diffrn_reflns_limit_k_min -13
_diffrn_reflns_limit_l_max 19
_diffrn_reflns_limit_l_min -20
_diffrn_reflns_number 46160
_diffrn_reflns_theta_full 25.00
_diffrn_reflns_theta_max 25.00
_diffrn_reflns_theta_min 2.29
_exptl_absorpt_coefficient_mu 0.596
_exptl_absorpt_correction_T_max 0.2590
_exptl_absorpt_correction_T_min 0.1954
_exptl_absorpt_correction_type multi-scan
_exptl_absorpt_process_details sadabs
_exptl_crystal_colour colourless
_exptl_crystal_density_diffrn 1.228
_exptl_crystal_density_method 'not measured'
_exptl_crystal_description block
_exptl_crystal_F_000 840
_exptl_crystal_size_max 0.11
_exptl_crystal_size_mid 0.08
_exptl_crystal_size_min 0.03
_refine_diff_density_max 0.692
_refine_diff_density_min -1.037
_refine_diff_density_rms 0.126
_refine_ls_extinction_method none
_refine_ls_goodness_of_fit_ref 1.249
_refine_ls_hydrogen_treatment constr
_refine_ls_matrix_type full
_refine_ls_number_parameters 234
_refine_ls_number_reflns 3706
_refine_ls_number_restraints 12
_refine_ls_restrained_S_all 1.247
_refine_ls_R_factor_all 0.1097
_refine_ls_R_factor_gt 0.0893
_refine_ls_shift/su_max 0.000
_refine_ls_shift/su_mean 0.000
_refine_ls_structure_factor_coef Fsqd
_refine_ls_weighting_details 'calc w=1/[\s^2^(Fo^2^)+(0.0125P)^2^+22.5537P] where P=(Fo^2^+2Fc^2^)/3'
_refine_ls_weighting_scheme calc
_refine_ls_wR_factor_gt 0.2022
_refine_ls_wR_factor_ref 0.2121
_reflns_number_gt 3001
_reflns_number_total 3706
_reflns_threshold_expression >2sigma(I)
_cod_data_source_file c5sc04504e2.cif
_cod_data_source_block compound8
_cod_depositor_comments
;
The following automatic conversions were performed:

'_symmetry_cell_setting' value 'Monoclinic' changed to 'monoclinic'
according to
/usr/data/users/saulius/crontab/automatic-downloads/rss-feeds/RSC/lib/dictionaries/cif_core.dic
dictionary named 'cif_core.dic' version 2.4.2 from 2011-04-26.

Automatic conversion script
Id: cif_fix_values 4268 2015-11-12 08:31:59Z antanas 

 Adding full bibliography for 1541885--1541894.cif.
;
_cod_original_sg_symbol_H-M P2(1)/n
_cod_database_code 1541890

loop_
_symmetry_equiv_pos_as_xyz
'x, y, z'
'-x+1/2, y+1/2, -z+1/2'
'-x, -y, -z'
'x-1/2, -y-1/2, z-1/2'

loop_
_atom_site_label
_atom_site_type_symbol
_atom_site_fract_x
_atom_site_fract_y
_atom_site_fract_z
_atom_site_U_iso_or_equiv
_atom_site_adp_type
_atom_site_occupancy
_atom_site_symmetry_multiplicity
_atom_site_calc_flag
_atom_site_refinement_flags
Cu01 Cu 0.5000 0.0000 0.5000 0.0084(3) Uani 1 2 d S
N003 N 0.4680(5) 0.1855(3) 0.5809(3) 0.0071(10) Uani 1 1 d .
C004 C 0.5568(6) 0.1411(4) 0.6530(3) 0.0078(12) Uani 1 1 d .
C005 C 0.7270(7) 0.0526(4) 0.7867(4) 0.0125(13) Uani 1 1 d .
H005 H 0.7844 0.0240 0.8321 0.015 Uiso 1 1 calc R
C006 C 0.7907(6) 0.1012(4) 0.7306(4) 0.0099(9) Uani 1 1 d .
H006 H 0.8907 0.1026 0.7379 0.012 Uiso 1 1 calc R
C007 C 0.4366(6) 0.1356(4) 0.5136(4) 0.0093(12) Uani 1 1 d .
C008 C 0.7088(6) 0.1481(4) 0.6634(4) 0.0099(9) Uani 1 1 d .
C009 C 0.4062(7) 0.2916(5) 0.5800(4) 0.0148(10) Uani 1 1 d U
C00A C 0.4902(6) 0.0891(4) 0.7075(4) 0.0098(13) Uani 1 1 d .
C00B C 0.5791(7) 0.0463(4) 0.7756(4) 0.0119(13) Uani 1 1 d .
H00B H 0.5375 0.0134 0.8137 0.014 Uiso 1 1 calc R
C00C C 0.3286(7) 0.0710(5) 0.6956(4) 0.0135(13) Uani 1 1 d .
H00C H 0.2812 0.1113 0.6496 0.016 Uiso 1 1 calc R
C00D C 0.8908(7) 0.2810(5) 0.6476(4) 0.0197(15) Uani 1 1 d .
H00A H 0.8419 0.3231 0.6795 0.030 Uiso 1 1 calc R
H00D H 0.9262 0.3208 0.6084 0.030 Uiso 1 1 calc R
H00E H 0.9702 0.2484 0.6820 0.030 Uiso 1 1 calc R
C00E C 0.5525(7) 0.2528(5) 0.3831(4) 0.0201(15) Uani 1 1 d .
H00F H 0.5887 0.2455 0.3342 0.030 Uiso 1 1 calc R
H00G H 0.6185 0.2227 0.4270 0.030 Uiso 1 1 calc R
H00H H 0.5425 0.3224 0.3941 0.030 Uiso 1 1 calc R
C00F C 0.8642(7) 0.1281(6) 0.5582(4) 0.0230(16) Uani 1 1 d .
H00I H 0.9411 0.0969 0.5955 0.034 Uiso 1 1 calc R
H00J H 0.9031 0.1632 0.5178 0.034 Uiso 1 1 calc R
H00K H 0.7978 0.0781 0.5328 0.034 Uiso 1 1 calc R
C00G C 0.7848(7) 0.2020(5) 0.6037(4) 0.0155(14) Uani 1 1 d .
H00L H 0.7114 0.2363 0.5641 0.019 Uiso 1 1 calc R
C00H C 0.2665(7) 0.1017(6) 0.7693(4) 0.0236(16) Uani 1 1 d .
H00M H 0.3062 0.0598 0.8143 0.035 Uiso 1 1 calc R
H00N H 0.1636 0.0945 0.7570 0.035 Uiso 1 1 calc R
H00O H 0.2910 0.1699 0.7826 0.035 Uiso 1 1 calc R
C00I C 0.3410(6) 0.1987(5) 0.4496(4) 0.0116(13) Uani 1 1 d U
C00J C 0.3352(7) 0.3017(5) 0.4908(4) 0.0148(10) Uani 1 1 d .
H00P H 0.3858 0.3511 0.4651 0.018 Uiso 1 1 calc R
H00Q H 0.2358 0.3230 0.4858 0.018 Uiso 1 1 calc R
C00K C 0.4065(7) 0.2022(5) 0.3734(4) 0.0153(14) Uani 1 1 d .
H00R H 0.4159 0.1344 0.3552 0.018 Uiso 1 1 calc R
H00S H 0.3395 0.2365 0.3314 0.018 Uiso 1 1 calc R
C00L C 0.1924(7) 0.1465(5) 0.4295(4) 0.0169(14) Uani 1 1 d .
H00T H 0.2035 0.0829 0.4041 0.020 Uiso 1 1 calc R
H00U H 0.1602 0.1332 0.4795 0.020 Uiso 1 1 calc R
C00M C 0.2974(9) 0.3014(6) 0.6345(5) 0.033(2) Uani 1 1 d .
H00V H 0.2208 0.2543 0.6183 0.050 Uiso 1 1 calc R
H00W H 0.2586 0.3678 0.6305 0.050 Uiso 1 1 calc R
H00X H 0.3441 0.2885 0.6893 0.050 Uiso 1 1 calc R
C00N C 0.2946(8) -0.0385(5) 0.6750(5) 0.0239(16) Uani 1 1 d .
H00Y H 0.3311 -0.0563 0.6278 0.036 Uiso 1 1 calc R
H H 0.1921 -0.0484 0.6648 0.036 Uiso 1 1 calc R
HA H 0.3392 -0.0797 0.7195 0.036 Uiso 1 1 calc R
C00O C 0.0761(8) 0.2070(6) 0.3739(5) 0.035(2) Uani 1 1 d .
H00Z H 0.1053 0.2185 0.3234 0.053 Uiso 1 1 calc R
HB H 0.0632 0.2698 0.3988 0.053 Uiso 1 1 calc R
HC H -0.0130 0.1707 0.3645 0.053 Uiso 1 1 calc R
C00P C 0.5239(8) 0.3685(5) 0.6071(6) 0.038(2) Uani 1 1 d .
H00 H 0.5775 0.3508 0.6596 0.057 Uiso 1 1 calc R
HD H 0.4810 0.4330 0.6095 0.057 Uiso 1 1 calc R
HE H 0.5875 0.3701 0.5693 0.057 Uiso 1 1 calc R
P1 P 1.0000 0.5000 0.5000 0.0646(16) Uani 1 2 d S
O1 O 0.7336(14) 0.4561(10) 0.4901(9) 0.143(5) Uani 1 1 d .
C1 C 0.872(2) 0.4821(10) 0.4963(9) 0.099(5) Uani 1 1 d .

loop_
_atom_site_aniso_label
_atom_site_aniso_U_11
_atom_site_aniso_U_22
_atom_site_aniso_U_33
_atom_site_aniso_U_23
_atom_site_aniso_U_13
_atom_site_aniso_U_12
Cu01 0.0088(5) 0.0079(5) 0.0087(5) -0.0009(5) 0.0023(4) 0.0015(5)
N003 0.006(2) 0.004(2) 0.010(3) 0.002(2) -0.0018(19) 0.0000(19)
C004 0.012(3) 0.002(3) 0.009(3) -0.001(2) 0.000(2) 0.001(2)
C005 0.020(3) 0.007(3) 0.007(3) 0.003(2) -0.006(2) 0.000(3)
C006 0.010(2) 0.006(2) 0.014(2) -0.0047(17) 0.0023(17) 0.0033(16)
C007 0.010(3) 0.007(3) 0.012(3) 0.002(2) 0.005(2) -0.002(2)
C008 0.010(2) 0.006(2) 0.014(2) -0.0047(17) 0.0023(17) 0.0033(16)
C009 0.022(2) 0.006(2) 0.016(2) 0.0012(18) 0.0015(19) 0.0059(18)
C00A 0.010(3) 0.006(3) 0.014(3) -0.001(2) 0.005(2) 0.002(2)
C00B 0.020(3) 0.008(3) 0.009(3) 0.004(2) 0.004(3) 0.000(3)
C00C 0.013(3) 0.011(3) 0.017(3) 0.000(3) 0.004(3) -0.001(3)
C00D 0.018(4) 0.018(4) 0.023(4) 0.002(3) 0.003(3) -0.006(3)
C00E 0.023(4) 0.015(3) 0.023(4) 0.004(3) 0.007(3) -0.006(3)
C00F 0.015(3) 0.035(4) 0.022(4) -0.006(3) 0.013(3) -0.002(3)
C00G 0.018(3) 0.015(3) 0.013(3) -0.001(3) 0.002(3) -0.003(3)
C00H 0.018(4) 0.029(4) 0.028(4) -0.002(3) 0.012(3) 0.000(3)
C00I 0.012(3) 0.012(3) 0.011(3) 0.000(2) 0.002(2) 0.001(3)
C00J 0.022(2) 0.006(2) 0.016(2) 0.0012(18) 0.0015(19) 0.0059(18)
C00K 0.024(4) 0.010(3) 0.013(3) 0.004(3) 0.005(3) -0.002(3)
C00L 0.012(3) 0.022(4) 0.016(3) 0.007(3) 0.002(3) -0.004(3)
C00M 0.059(6) 0.022(4) 0.024(4) 0.009(3) 0.021(4) 0.025(4)
C00N 0.023(4) 0.017(4) 0.031(4) 0.003(3) 0.005(3) -0.007(3)
C00O 0.020(4) 0.038(5) 0.043(5) 0.022(4) -0.006(4) -0.007(4)
C00P 0.028(4) 0.005(3) 0.070(6) -0.002(4) -0.018(4) 0.004(3)
P1 0.103(4) 0.069(3) 0.0265(17) 0.015(2) 0.025(2) 0.064(4)
O1 0.099(9) 0.120(10) 0.201(14) 0.017(9) 0.012(9) -0.026(8)
C1 0.174(18) 0.040(8) 0.084(10) 0.007(7) 0.027(13) 0.029(11)

loop_
_atom_type_symbol
_atom_type_description
_atom_type_scat_dispersion_real
_atom_type_scat_dispersion_imag
_atom_type_scat_source
C C 0.0033 0.0016 'International Tables Vol C Tables 4.2.6.8 and 6.1.1.4'
H H 0.0000 0.0000 'International Tables Vol C Tables 4.2.6.8 and 6.1.1.4'
N N 0.0061 0.0033 'International Tables Vol C Tables 4.2.6.8 and 6.1.1.4'
O O 0.0106 0.0060 'International Tables Vol C Tables 4.2.6.8 and 6.1.1.4'
P P 0.1023 0.0942 'International Tables Vol C Tables 4.2.6.8 and 6.1.1.4'
Cu Cu 0.3201 1.2651 'International Tables Vol C Tables 4.2.6.8 and 6.1.1.4'

loop_
_geom_angle_atom_site_label_1
_geom_angle_atom_site_label_2
_geom_angle_atom_site_label_3
_geom_angle
_geom_angle_site_symmetry_3
C007 Cu01 C007 179.999(1) 3_656
C007 N003 C004 120.8(5) .
C007 N003 C009 116.6(5) .
C004 N003 C009 122.6(5) .
C00A C004 C008 121.9(5) .
C00A C004 N003 119.4(5) .
C008 C004 N003 118.6(5) .
C00B C005 C006 120.3(6) .
C00B C005 H005 119.9 .
C006 C005 H005 119.9 .
C005 C006 C008 121.7(6) .
C005 C006 H006 119.2 .
C008 C006 H006 119.2 .
N003 C007 C00I 109.6(5) .
N003 C007 Cu01 124.2(4) .
C00I C007 Cu01 126.2(4) .
C006 C008 C004 117.3(6) .
C006 C008 C00G 119.5(5) .
C004 C008 C00G 123.2(5) .
C00M C009 C00P 107.6(6) .
C00M C009 C00J 111.9(6) .
C00P C009 C00J 112.9(6) .
C00M C009 N003 112.2(5) .
C00P C009 N003 111.7(5) .
C00J C009 N003 100.6(5) .
C004 C00A C00B 117.8(5) .
C004 C00A C00C 124.3(5) .
C00B C00A C00C 117.8(5) .
C005 C00B C00A 120.9(6) .
C005 C00B H00B 119.6 .
C00A C00B H00B 119.6 .
C00A C00C C00N 110.1(5) .
C00A C00C C00H 112.7(5) .
C00N C00C C00H 110.2(6) .
C00A C00C H00C 107.9 .
C00N C00C H00C 107.9 .
C00H C00C H00C 107.9 .
C00G C00D H00A 109.5 .
C00G C00D H00D 109.5 .
H00A C00D H00D 109.5 .
C00G C00D H00E 109.5 .
H00A C00D H00E 109.5 .
H00D C00D H00E 109.5 .
C00K C00E H00F 109.5 .
C00K C00E H00G 109.5 .
H00F C00E H00G 109.5 .
C00K C00E H00H 109.5 .
H00F C00E H00H 109.5 .
H00G C00E H00H 109.5 .
C00G C00F H00I 109.5 .
C00G C00F H00J 109.5 .
H00I C00F H00J 109.5 .
C00G C00F H00K 109.5 .
H00I C00F H00K 109.5 .
H00J C00F H00K 109.5 .
C008 C00G C00F 111.4(5) .
C008 C00G C00D 110.7(5) .
C00F C00G C00D 110.3(5) .
C008 C00G H00L 108.1 .
C00F C00G H00L 108.1 .
C00D C00G H00L 108.1 .
C00C C00H H00M 109.5 .
C00C C00H H00N 109.5 .
H00M C00H H00N 109.5 .
C00C C00H H00O 109.5 .
H00M C00H H00O 109.5 .
H00N C00H H00O 109.5 .
C007 C00I C00K 109.3(5) .
C007 C00I C00L 106.9(5) .
C00K C00I C00L 109.3(5) .
C007 C00I C00J 104.1(5) .
C00K C00I C00J 113.9(5) .
C00L C00I C00J 112.9(5) .
C009 C00J C00I 108.4(5) .
C009 C00J H00P 110.0 .
C00I C00J H00P 110.0 .
C009 C00J H00Q 110.0 .
C00I C00J H00Q 110.0 .
H00P C00J H00Q 108.4 .
C00E C00K C00I 115.7(5) .
C00E C00K H00R 108.4 .
C00I C00K H00R 108.4 .
C00E C00K H00S 108.4 .
C00I C00K H00S 108.4 .
H00R C00K H00S 107.4 .
C00O C00L C00I 114.0(6) .
C00O C00L H00T 108.8 .
C00I C00L H00T 108.8 .
C00O C00L H00U 108.8 .
C00I C00L H00U 108.8 .
H00T C00L H00U 107.6 .
C009 C00M H00V 109.5 .
C009 C00M H00W 109.5 .
H00V C00M H00W 109.5 .
C009 C00M H00X 109.5 .
H00V C00M H00X 109.5 .
H00W C00M H00X 109.5 .
C00C C00N H00Y 109.5 .
C00C C00N H 109.5 .
H00Y C00N H 109.5 .
C00C C00N HA 109.5 .
H00Y C00N HA 109.5 .
H C00N HA 109.5 .
C00L C00O H00Z 109.5 .
C00L C00O HB 109.5 .
H00Z C00O HB 109.5 .
C00L C00O HC 109.5 .
H00Z C00O HC 109.5 .
HB C00O HC 109.5 .
C009 C00P H00 109.5 .
C009 C00P HD 109.5 .
H00 C00P HD 109.5 .
C009 C00P HE 109.5 .
H00 C00P HE 109.5 .
HD C00P HE 109.5 .
C1 P1 C1 179.999(3) 3_766
P1 C1 O1 175.9(14) .

loop_
_geom_bond_atom_site_label_1
_geom_bond_atom_site_label_2
_geom_bond_distance
_geom_bond_site_symmetry_2
Cu01 C007 1.943(6) .
Cu01 C007 1.943(6) 3_656
N003 C007 1.302(8) .
N003 C004 1.463(7) .
N003 C009 1.537(7) .
C004 C00A 1.402(8) .
C004 C008 1.417(8) .
C005 C00B 1.377(9) .
C005 C006 1.383(9) .
C005 H005 0.9300 .
C006 C008 1.392(9) .
C006 H006 0.9300 .
C007 C00I 1.522(8) .
C008 C00G 1.531(9) .
C009 C00M 1.517(10) .
C009 C00P 1.521(9) .
C009 C00J 1.529(9) .
C00A C00B 1.407(8) .
C00A C00C 1.521(8) .
C00B H00B 0.9300 .
C00C C00N 1.529(9) .
C00C C00H 1.533(9) .
C00C H00C 0.9800 .
C00D C00G 1.544(9) .
C00D H00A 0.9600 .
C00D H00D 0.9600 .
C00D H00E 0.9600 .
C00E C00K 1.519(9) .
C00E H00F 0.9600 .
C00E H00G 0.9600 .
C00E H00H 0.9600 .
C00F C00G 1.539(9) .
C00F H00I 0.9600 .
C00F H00J 0.9600 .
C00F H00K 0.9600 .
C00G H00L 0.9800 .
C00H H00M 0.9600 .
C00H H00N 0.9600 .
C00H H00O 0.9600 .
C00I C00K 1.536(8) .
C00I C00L 1.546(8) .
C00I C00J 1.554(8) .
C00J H00P 0.9700 .
C00J H00Q 0.9700 .
C00K H00R 0.9700 .
C00K H00S 0.9700 .
C00L C00O 1.531(9) .
C00L H00T 0.9700 .
C00L H00U 0.9700 .
C00M H00V 0.9600 .
C00M H00W 0.9600 .
C00M H00X 0.9600 .
C00N H00Y 0.9600 .
C00N H 0.9600 .
C00N HA 0.9600 .
C00O H00Z 0.9600 .
C00O HB 0.9600 .
C00O HC 0.9600 .
C00P H00 0.9600 .
C00P HD 0.9600 .
C00P HE 0.9600 .
P1 C1 1.22(2) .
P1 C1 1.22(2) 3_766
O1 C1 1.34(2) .

loop_
_geom_torsion_atom_site_label_1
_geom_torsion_atom_site_label_2
_geom_torsion_atom_site_label_3
_geom_torsion_atom_site_label_4
_geom_torsion
_geom_torsion_site_symmetry_1
C007 N003 C004 C00A -90.9(7) .
C009 N003 C004 C00A 88.7(7) .
C007 N003 C004 C008 86.0(7) .
C009 N003 C004 C008 -94.4(7) .
C00B C005 C006 C008 2.4(9) .
C004 N003 C007 C00I 178.9(5) .
C009 N003 C007 C00I -0.8(7) .
C004 N003 C007 Cu01 0.4(8) .
C009 N003 C007 Cu01 -179.2(4) .
C007 Cu01 C007 N003 -141(4) 3_656
C007 Cu01 C007 C00I 41(4) 3_656
C005 C006 C008 C004 -2.2(8) .
C005 C006 C008 C00G 179.2(6) .
C00A C004 C008 C006 -0.2(8) .
N003 C004 C008 C006 -177.1(5) .
C00A C004 C008 C00G 178.3(5) .
N003 C004 C008 C00G 1.5(8) .
C007 N003 C009 C00M 114.4(6) .
C004 N003 C009 C00M -65.2(7) .
C007 N003 C009 C00P -124.7(6) .
C004 N003 C009 C00P 55.7(8) .
C007 N003 C009 C00J -4.6(7) .
C004 N003 C009 C00J 175.8(5) .
C008 C004 C00A C00B 2.4(9) .
N003 C004 C00A C00B 179.2(5) .
C008 C004 C00A C00C -174.2(5) .
N003 C004 C00A C00C 2.6(9) .
C006 C005 C00B C00A -0.1(9) .
C004 C00A C00B C005 -2.2(9) .
C00C C00A C00B C005 174.6(6) .
C004 C00A C00C C00N 107.8(7) .
C00B C00A C00C C00N -68.8(7) .
C004 C00A C00C C00H -128.7(6) .
C00B C00A C00C C00H 54.7(8) .
C006 C008 C00G C00F 67.5(7) .
C004 C008 C00G C00F -111.0(7) .
C006 C008 C00G C00D -55.6(7) .
C004 C008 C00G C00D 125.8(6) .
N003 C007 C00I C00K 127.8(5) .
Cu01 C007 C00I C00K -53.7(7) .
N003 C007 C00I C00L -114.0(5) .
Cu01 C007 C00I C00L 64.5(6) .
N003 C007 C00I C00J 5.8(6) .
Cu01 C007 C00I C00J -175.8(4) .
C00M C009 C00J C00I -111.4(6) .
C00P C009 C00J C00I 127.1(6) .
N003 C009 C00J C00I 7.8(6) .
C007 C00I C00J C009 -8.6(7) .
C00K C00I C00J C009 -127.6(6) .
C00L C00I C00J C009 107.0(6) .
C007 C00I C00K C00E -64.2(7) .
C00L C00I C00K C00E 179.1(5) .
C00J C00I C00K C00E 51.8(7) .
C007 C00I C00L C00O 172.5(6) .
C00K C00I C00L C00O -69.3(7) .
C00J C00I C00L C00O 58.6(8) .
C1 P1 C1 O1 64(41) 3_766

loop_
_cod_entry_issue_id
_cod_entry_issue_origin
_cod_entry_issue_severity
_cod_entry_issue_description
_cod_entry_issue_author
_cod_entry_issue_date
1 original warning
;
 The crystal structure most likely contains an unmarked disorder of the PCO
 anion. Specifically, atom sites 'C1' and 'O1' should be marked as disordered
 around a special position with the occupancy of 0.5. Due to the missing markup
 both the chemical structure and the related information such as the summary
 chemical formula might be incorrect.

 For a full discussion, see https://projects.ibt.lt/repositories/issues/1511.
;
'Vaitkus, Antanas' 2025-01-24T11:20:52+02:00
